data_4517230
loop_
_publ_author_name
'Alice Heskia'
'Thierry Maris'
'James D. Wuest'

_publ_section_title
;
 Foiling Normal Patterns of Crystallization by Design. Polymorphism of
 Phosphangulene Chalcogenides
;
_journal_name_full 'Cryst. Growth & Design'
_journal_page_first 5390
_journal_page_last 5406
_journal_paper_doi 10.1021/acs.cgd.9b00907
_journal_volume 19
_journal_year 2019
_chemical_formula_moiety 'C18 H9 O4 P'
_chemical_formula_sum 'C18 H9 O4 P'
_chemical_formula_weight 320.22
_chemical_name_common 'phosphangulene oxide'
_chemical_name_systematic 4,8,12-Trioxa-12c-oxophospha-4,8,12,12c-tetrahydrodibenzo(cd,mn)pyrene
_space_group_crystal_system monoclinic
_space_group_IT_number 4
_space_group_name_Hall 'P 2yb'
_space_group_name_H-M_alt 'P 1 21 1'
_atom_sites_solution_hydrogens geom
_atom_sites_solution_primary dual
_audit_contact_author_name
;
;
_audit_creation_date 2018-10-02
_audit_creation_method
;
Olex2 1.2
(compiled 2018.05.29 svn.r3508 for OlexSys, GUI svn.r5506)
;
_cell_angle_alpha 90
_cell_angle_beta 101.879(3)
_cell_angle_gamma 90
_cell_formula_units_Z 4
_cell_length_a 9.9199(5)
_cell_length_b 11.8932(5)
_cell_length_c 11.8950(6)
_cell_measurement_reflns_used 9773
_cell_measurement_temperature 150
_cell_measurement_theta_max 60.677
_cell_measurement_theta_min 3.304
_cell_volume 1373.31(11)
_computing_cell_refinement
;
SAINT (2013) V8.38A; Integration Software for Single Crystal Data.
Bruker AXS Inc., Madison, WI 53719-1173.
;
_computing_data_collection
;
APEX 2 (2013) Bruker AXS Inc., Madison, WI 53719-1173.
;
_computing_data_reduction
;
SAINT (2013) V8.38A; Integration Software for Single Crystal Data.
Bruker AXS Inc., Madison, WI 53719-1173.
;
_computing_molecular_graphics 'Olex2 (Dolomanov et al., 2009)'
_computing_publication_material 'Olex2 (Dolomanov et al., 2009)'
_computing_structure_refinement 'XL (Sheldrick, 2008)'
_computing_structure_solution 'XT (Sheldrick, 2015)'
_diffrn_ambient_temperature 150
_diffrn_detector 'CMOS Area detector'
_diffrn_detector_area_resol_mean 10.24
_diffrn_detector_type 'Bruker Photon 100 CMOS Detector'
_diffrn_measured_fraction_theta_full 1.000
_diffrn_measured_fraction_theta_max 0.999
_diffrn_measurement_device 'k-geometry diffractometer'
_diffrn_measurement_device_type 'Bruker Venture Metaljet'
_diffrn_measurement_method '\w and \f scans'
_diffrn_radiation_collimation 'Focusing mirrors'
_diffrn_radiation_monochromator 'Helios MX Mirror Optics'
_diffrn_radiation_probe x-ray
_diffrn_radiation_type GaK\a
_diffrn_radiation_wavelength 1.34139
_diffrn_reflns_av_R_equivalents 0.0362
_diffrn_reflns_av_unetI/netI 0.0299
_diffrn_reflns_Laue_measured_fraction_full 1.000
_diffrn_reflns_Laue_measured_fraction_max 0.999
_diffrn_reflns_limit_h_max 12
_diffrn_reflns_limit_h_min -12
_diffrn_reflns_limit_k_max 15
_diffrn_reflns_limit_k_min -15
_diffrn_reflns_limit_l_max 15
_diffrn_reflns_limit_l_min -15
_diffrn_reflns_number 25072
_diffrn_reflns_point_group_measured_fraction_full 0.998
_diffrn_reflns_point_group_measured_fraction_max 0.995
_diffrn_reflns_theta_full 53.594
_diffrn_reflns_theta_max 60.674
_diffrn_reflns_theta_min 3.303
_diffrn_source 'Metal Jet'
_diffrn_source_target Ga
_diffrn_source_type 'Gallium Liquid Metal Jet Source'
_exptl_absorpt_coefficient_mu 1.272
_exptl_absorpt_correction_T_max 0.2103
_exptl_absorpt_correction_T_min 0.1153
_exptl_absorpt_correction_type multi-scan
_exptl_absorpt_process_details
;
SADABS-2016/2 (Bruker,2016/2) was used for absorption correction.
wR2(int) was 0.1287 before and 0.0622 after correction.
The Ratio of minimum to maximum transmission is 0.5483.
The \l/2 correction factor is Not present.
;
_exptl_crystal_colour 'clear light colourless'
_exptl_crystal_colour_lustre clear
_exptl_crystal_colour_modifier light
_exptl_crystal_colour_primary colourless
_exptl_crystal_density_diffrn 1.549
_exptl_crystal_description needle
_exptl_crystal_F_000 656
_exptl_crystal_size_max 0.35
_exptl_crystal_size_mid 0.07
_exptl_crystal_size_min 0.05
_refine_diff_density_max 1.190
_refine_diff_density_min -0.274
_refine_diff_density_rms 0.058
_refine_ls_abs_structure_details
;
 Refined as an inversion twin.
;
_refine_ls_abs_structure_Flack 0.08(3)
_refine_ls_extinction_coef 0.0048(7)
_refine_ls_extinction_expression Fc^*^=kFc[1+0.001xFc^2^\l^3^/sin(2\q)]^-1/4^
_refine_ls_extinction_method 'SHELXL-2018/3 (Sheldrick 2018)'
_refine_ls_goodness_of_fit_ref 1.025
_refine_ls_hydrogen_treatment constr
_refine_ls_matrix_type full
_refine_ls_number_parameters 417
_refine_ls_number_reflns 6277
_refine_ls_number_restraints 1
_refine_ls_restrained_S_all 1.025
_refine_ls_R_factor_all 0.0447
_refine_ls_R_factor_gt 0.0420
_refine_ls_shift/su_max 0.000
_refine_ls_shift/su_mean 0.000
_refine_ls_structure_factor_coef Fsqd
_refine_ls_weighting_details 'w=1/[\s^2^(Fo^2^)+(0.0649P)^2^+0.7015P] where P=(Fo^2^+2Fc^2^)/3'
_refine_ls_weighting_scheme calc
_refine_ls_wR_factor_gt 0.1068
_refine_ls_wR_factor_ref 0.1099
_reflns_Friedel_coverage 0.900
_reflns_Friedel_fraction_full 0.995
_reflns_Friedel_fraction_max 0.990
_reflns_number_gt 5983
_reflns_number_total 6277
_reflns_threshold_expression 'I > 2\s(I)'
_cod_data_source_file phango_e_jw2113.cif
_cod_data_source_block jw2113
_cod_depositor_comments
;
The following automatic conversions were performed:

data item '_diffrn_radiation_probe' value 'X-ray' was changed to
'x-ray' in accordance with the built-in table derived from the CIF
Core dictionary named 'cif_core.dic' version 2.4.5 last updated on
2014-11-21.

Automatic conversion script
Id: cif_fix_values 6909 2019-04-08 15:41:33Z antanas 
;
_cod_database_code 4517230

loop_
_space_group_symop_id
_space_group_symop_operation_xyz
1 'x, y, z'
2 '-x, y+1/2, -z'

loop_
_atom_site_label
_atom_site_type_symbol
_atom_site_fract_x
_atom_site_fract_y
_atom_site_fract_z
_atom_site_U_iso_or_equiv
_atom_site_adp_type
_atom_site_occupancy
_atom_site_site_symmetry_order
_atom_site_calc_flag
_atom_site_refinement_flags_posn
_atom_site_refinement_flags_adp
_atom_site_refinement_flags_occupancy
_atom_site_disorder_assembly
_atom_site_disorder_group
P1A P 0.29635(8) 0.34026(7) 0.51453(7) 0.02535(19) Uani 1 1 d . . . . .
O1A O 0.0440(3) 0.4185(2) 0.3518(2) 0.0340(6) Uani 1 1 d . . . . .
O2A O 0.5133(3) 0.2962(2) 0.3779(2) 0.0335(5) Uani 1 1 d . . . . .
O3A O 0.3980(3) 0.5309(2) 0.6751(2) 0.0306(5) Uani 1 1 d . . . . .
O4A O 0.2626(3) 0.2386(2) 0.5747(2) 0.0308(5) Uani 1 1 d . . . . .
C1A C 0.2708(3) 0.3367(3) 0.3647(3) 0.0284(6) Uani 1 1 d . . . . .
C2A C 0.1442(4) 0.3705(3) 0.2994(3) 0.0303(7) Uani 1 1 d . . . . .
C3A C 0.1173(4) 0.3565(3) 0.1814(3) 0.0341(8) Uani 1 1 d . . . . .
H3A H 0.029300 0.373426 0.135672 0.041 Uiso 1 1 calc R . . . .
C4A C 0.2246(4) 0.3165(3) 0.1317(3) 0.0361(8) Uani 1 1 d . . . . .
H4A H 0.205922 0.302403 0.051366 0.043 Uiso 1 1 calc R . . . .
C5A C 0.3568(4) 0.2964(3) 0.1943(3) 0.0351(8) Uani 1 1 d . . . . .
H5A H 0.428861 0.274404 0.157272 0.042 Uiso 1 1 calc R . . . .
C6A C 0.3803(4) 0.3095(3) 0.3125(3) 0.0291(7) Uani 1 1 d . . . . .
C7A C 0.4641(3) 0.3944(3) 0.5439(3) 0.0276(7) Uani 1 1 d . . . . .
C8A C 0.5558(4) 0.3647(3) 0.4740(3) 0.0289(7) Uani 1 1 d . . . . .
C9A C 0.6891(4) 0.4047(3) 0.4986(3) 0.0341(8) Uani 1 1 d . . . . .
H9A H 0.753954 0.382194 0.454281 0.041 Uiso 1 1 calc R . . . .
C10A C 0.7262(4) 0.4794(3) 0.5905(3) 0.0355(8) Uani 1 1 d . . . . .
H10A H 0.819441 0.503121 0.611826 0.043 Uiso 1 1 calc R . . . .
C11A C 0.6310(4) 0.5203(3) 0.6522(3) 0.0321(7) Uani 1 1 d . . . . .
H11A H 0.657518 0.574235 0.711541 0.039 Uiso 1 1 calc R . . . .
C12A C 0.4978(4) 0.4806(3) 0.6249(3) 0.0284(7) Uani 1 1 d . . . . .
C13A C 0.2078(4) 0.4657(3) 0.5274(3) 0.0282(7) Uani 1 1 d . . . . .
C14A C 0.0875(4) 0.4888(3) 0.4474(3) 0.0290(7) Uani 1 1 d . . . . .
C15A C 0.0106(4) 0.5829(3) 0.4613(3) 0.0344(8) Uani 1 1 d . . . . .
H15A H -0.074580 0.598238 0.410520 0.041 Uiso 1 1 calc R . . . .
C16A C 0.0631(4) 0.6546(3) 0.5529(3) 0.0362(8) Uani 1 1 d . . . . .
H16A H 0.008372 0.716767 0.566314 0.043 Uiso 1 1 calc R . . . .
C17A C 0.1909(4) 0.6402(3) 0.6254(3) 0.0330(7) Uani 1 1 d . . . . .
H17A H 0.225982 0.693390 0.683692 0.040 Uiso 1 1 calc R . . . .
C18A C 0.2652(4) 0.5448(3) 0.6091(3) 0.0295(7) Uani 1 1 d . . . . .
P1B P 0.21647(9) 0.65649(7) 0.97983(7) 0.0275(2) Uani 1 1 d . . . . .
O1B O 0.4854(2) 0.5389(2) 1.0640(2) 0.0339(5) Uani 1 1 d . . . . .
O2B O 0.0337(3) 0.4975(2) 0.8254(2) 0.0332(5) Uani 1 1 d . . . . .
O3B O 0.0923(3) 0.6980(2) 1.1850(2) 0.0363(6) Uani 1 1 d . . . . .
O4B O 0.2380(3) 0.7622(2) 0.9212(2) 0.0376(6) Uani 1 1 d . . . . .
C1B C 0.2681(4) 0.5293(3) 0.9274(3) 0.0279(6) Uani 1 1 d . . . . .
C2B C 0.3983(4) 0.4865(3) 0.9726(3) 0.0294(7) Uani 1 1 d . . . . .
C3B C 0.4415(4) 0.3875(3) 0.9282(3) 0.0353(8) Uani 1 1 d . . . . .
H3B H 0.531799 0.358847 0.955134 0.042 Uiso 1 1 calc R . . . .
C4B C 0.3475(4) 0.3319(3) 0.8429(3) 0.0362(8) Uani 1 1 d . . . . .
H4B H 0.377580 0.267360 0.807931 0.043 Uiso 1 1 calc R . . . .
C5B C 0.2123(4) 0.3667(3) 0.8068(3) 0.0338(8) Uani 1 1 d . . . . .
H5B H 0.149193 0.324066 0.752247 0.041 Uiso 1 1 calc R . . . .
C6B C 0.1716(4) 0.4647(3) 0.8521(3) 0.0289(7) Uani 1 1 d . . . . .
C7B C 0.0503(3) 0.6152(3) 0.9935(3) 0.0297(7) Uani 1 1 d . . . . .
C8B C -0.0227(4) 0.5388(3) 0.9154(3) 0.0299(7) Uani 1 1 d . . . . .
C9B C -0.1482(4) 0.4983(3) 0.9302(3) 0.0365(8) Uani 1 1 d . . . . .
H9B H -0.200295 0.448372 0.875626 0.044 Uiso 1 1 calc R . . . .
C10B C -0.1972(4) 0.5319(4) 1.0264(4) 0.0373(8) Uani 1 1 d . . . . .
H10B H -0.285832 0.507666 1.034807 0.045 Uiso 1 1 calc R . . . .
C11B C -0.1195(4) 0.6004(3) 1.1110(4) 0.0370(8) Uani 1 1 d . . . . .
H11B H -0.152863 0.619953 1.177804 0.044 Uiso 1 1 calc R . . . .
C12B C 0.0073(4) 0.6394(3) 1.0956(3) 0.0323(7) Uani 1 1 d . . . . .
C13B C 0.2996(3) 0.6394(3) 1.1239(3) 0.0288(7) Uani 1 1 d . . . . .
C14B C 0.4276(4) 0.5868(3) 1.1505(3) 0.0291(7) Uani 1 1 d . . . . .
C15B C 0.4983(4) 0.5806(3) 1.2632(3) 0.0337(8) Uani 1 1 d . . . . .
H15B H 0.588084 0.548935 1.282070 0.040 Uiso 1 1 calc R . . . .
C16B C 0.4344(4) 0.6218(3) 1.3482(3) 0.0358(8) Uani 1 1 d . . . . .
H16B H 0.484543 0.622590 1.425387 0.043 Uiso 1 1 calc R . . . .
C17B C 0.2993(4) 0.6622(3) 1.3248(3) 0.0346(8) Uani 1 1 d . . . . .
H17B H 0.255865 0.685463 1.385024 0.042 Uiso 1 1 calc R . . . .
C18B C 0.2306(4) 0.6673(3) 1.2113(3) 0.0313(7) Uani 1 1 d . . . . .

loop_
_atom_site_aniso_label
_atom_site_aniso_U_11
_atom_site_aniso_U_22
_atom_site_aniso_U_33
_atom_site_aniso_U_23
_atom_site_aniso_U_13
_atom_site_aniso_U_12
P1A 0.0264(4) 0.0221(4) 0.0264(4) 0.0002(3) 0.0029(3) -0.0003(3)
O1A 0.0307(13) 0.0339(13) 0.0347(13) -0.0015(10) 0.0009(10) 0.0011(10)
O2A 0.0305(12) 0.0319(12) 0.0373(13) -0.0037(10) 0.0053(10) 0.0037(10)
O3A 0.0347(13) 0.0282(12) 0.0280(11) -0.0019(10) 0.0041(10) 0.0001(10)
O4A 0.0333(12) 0.0264(12) 0.0320(13) 0.0012(10) 0.0052(10) -0.0013(10)
C1A 0.0333(16) 0.0237(14) 0.0273(15) -0.0005(13) 0.0041(12) -0.0005(14)
C2A 0.0323(17) 0.0255(16) 0.0316(17) -0.0011(12) 0.0033(14) -0.0011(12)
C3A 0.0409(19) 0.0268(17) 0.0301(17) 0.0012(14) -0.0034(14) -0.0035(15)
C4A 0.051(2) 0.0293(19) 0.0264(16) -0.0009(13) 0.0032(15) -0.0054(15)
C5A 0.047(2) 0.0261(16) 0.0339(18) -0.0011(14) 0.0118(16) -0.0024(15)
C6A 0.0332(17) 0.0219(15) 0.0312(16) -0.0016(12) 0.0041(13) -0.0002(12)
C7A 0.0268(16) 0.0231(15) 0.0316(17) 0.0037(13) 0.0031(13) -0.0011(12)
C8A 0.0310(16) 0.0234(16) 0.0309(16) 0.0022(12) 0.0030(13) 0.0022(12)
C9A 0.0297(17) 0.0331(19) 0.0395(19) 0.0031(15) 0.0075(14) 0.0051(14)
C10A 0.0282(17) 0.0343(18) 0.0414(19) 0.0049(15) 0.0008(14) -0.0027(14)
C11A 0.0325(17) 0.0289(16) 0.0313(16) 0.0015(14) -0.0022(14) -0.0035(14)
C12A 0.0325(17) 0.0245(15) 0.0262(15) 0.0023(12) 0.0013(13) -0.0009(13)
C13A 0.0290(16) 0.0259(16) 0.0307(16) 0.0018(13) 0.0083(13) 0.0012(13)
C14A 0.0278(16) 0.0268(16) 0.0324(16) 0.0024(13) 0.0064(13) 0.0008(13)
C15A 0.0300(17) 0.0336(18) 0.0402(19) 0.0050(15) 0.0086(15) 0.0049(14)
C16A 0.0375(18) 0.0313(18) 0.0435(19) 0.0013(16) 0.0173(15) 0.0061(15)
C17A 0.0389(18) 0.0284(17) 0.0340(17) -0.0004(14) 0.0132(14) -0.0013(15)
C18A 0.0318(17) 0.0295(17) 0.0277(16) 0.0014(13) 0.0071(13) -0.0019(13)
P1B 0.0272(4) 0.0240(4) 0.0308(4) 0.0007(3) 0.0049(3) -0.0003(3)
O1B 0.0247(11) 0.0395(14) 0.0378(13) -0.0028(11) 0.0071(10) 0.0008(10)
O2B 0.0319(12) 0.0376(13) 0.0281(11) -0.0019(10) 0.0013(9) -0.0002(10)
O3B 0.0330(13) 0.0348(13) 0.0428(15) -0.0101(11) 0.0118(11) 0.0021(10)
O4B 0.0401(15) 0.0285(13) 0.0433(15) 0.0047(11) 0.0065(12) -0.0015(11)
C1B 0.0290(16) 0.0264(15) 0.0291(16) 0.0023(13) 0.0084(13) -0.0004(13)
C2B 0.0280(16) 0.0303(16) 0.0310(16) 0.0033(13) 0.0088(13) 0.0001(13)
C3B 0.0349(18) 0.0363(18) 0.0379(19) 0.0048(15) 0.0152(15) 0.0062(15)
C4B 0.047(2) 0.0293(17) 0.0352(17) 0.0017(15) 0.0163(15) 0.0049(16)
C5B 0.046(2) 0.0281(18) 0.0287(16) 0.0006(13) 0.0105(15) -0.0025(14)
C6B 0.0329(17) 0.0299(17) 0.0242(15) 0.0033(13) 0.0065(13) -0.0008(13)
C7B 0.0235(15) 0.0274(16) 0.0372(17) 0.0032(14) 0.0040(13) 0.0027(12)
C8B 0.0268(16) 0.0287(16) 0.0324(17) 0.0029(14) 0.0016(13) 0.0027(13)
C9B 0.0282(17) 0.0347(19) 0.044(2) 0.0009(16) 0.0007(15) -0.0005(14)
C10B 0.0230(16) 0.037(2) 0.052(2) 0.0005(17) 0.0071(15) 0.0034(14)
C11B 0.0290(17) 0.0353(19) 0.049(2) 0.0011(16) 0.0119(15) 0.0070(14)
C12B 0.0278(16) 0.0285(17) 0.0397(18) -0.0012(15) 0.0047(14) 0.0037(14)
C13B 0.0286(15) 0.0237(15) 0.0334(16) -0.0027(13) 0.0051(13) -0.0053(13)
C14B 0.0272(16) 0.0266(15) 0.0330(17) 0.0003(13) 0.0052(13) -0.0055(13)
C15B 0.0295(17) 0.0301(17) 0.0388(19) 0.0038(14) 0.0006(14) -0.0069(14)
C16B 0.045(2) 0.0323(18) 0.0280(16) 0.0004(14) 0.0023(15) -0.0132(16)
C17B 0.0432(19) 0.0273(16) 0.0345(18) -0.0052(14) 0.0107(15) -0.0097(15)
C18B 0.0319(16) 0.0251(15) 0.0370(18) -0.0062(13) 0.0077(14) -0.0034(14)

loop_
_atom_type_symbol
_atom_type_description
_atom_type_scat_dispersion_real
_atom_type_scat_dispersion_imag
_atom_type_scat_source
C C 0.0137 0.0067 'International Tables Vol C Tables 4.2.6.8 and 6.1.1.4'
H H 0.0000 0.0000 'International Tables Vol C Tables 4.2.6.8 and 6.1.1.4'
O O 0.0389 0.0241 'International Tables Vol C Tables 4.2.6.8 and 6.1.1.4'
P P 0.2543 0.3332 'International Tables Vol C Tables 4.2.6.8 and 6.1.1.4'

loop_
_geom_angle_atom_site_label_1
_geom_angle_atom_site_label_2
_geom_angle_atom_site_label_3
_geom_angle
_geom_angle_site_symmetry_1
_geom_angle_site_symmetry_3
O4A P1A C1A 118.28(16) . .
O4A P1A C7A 120.31(16) . .
O4A P1A C13A 119.09(15) . .
C1A P1A C7A 98.34(17) . .
C1A P1A C13A 98.02(17) . .
C7A P1A C13A 98.18(17) . .
C2A O1A C14A 118.4(3) . .
C6A O2A C8A 118.8(3) . .
C12A O3A C18A 118.7(3) . .
C2A C1A P1A 119.1(3) . .
C2A C1A C6A 120.9(3) . .
C6A C1A P1A 119.8(3) . .
C1A C2A O1A 120.7(3) . .
C3A C2A O1A 119.6(3) . .
C3A C2A C1A 119.6(3) . .
C2A C3A H3A 121.2 . .
C2A C3A C4A 117.6(3) . .
C4A C3A H3A 121.2 . .
C3A C4A H4A 118.4 . .
C5A C4A C3A 123.2(3) . .
C5A C4A H4A 118.4 . .
C4A C5A H5A 121.1 . .
C6A C5A C4A 117.9(3) . .
C6A C5A H5A 121.1 . .
C1A C6A O2A 120.7(3) . .
C5A C6A O2A 119.7(3) . .
C5A C6A C1A 119.6(3) . .
C8A C7A P1A 119.7(3) . .
C8A C7A C12A 120.1(3) . .
C12A C7A P1A 119.3(3) . .
O2A C8A C7A 120.7(3) . .
C9A C8A O2A 119.3(3) . .
C9A C8A C7A 120.0(3) . .
C8A C9A H9A 120.9 . .
C8A C9A C10A 118.1(3) . .
C10A C9A H9A 120.9 . .
C9A C10A H10A 118.8 . .
C11A C10A C9A 122.3(3) . .
C11A C10A H10A 118.8 . .
C10A C11A H11A 120.8 . .
C12A C11A C10A 118.4(3) . .
C12A C11A H11A 120.8 . .
O3A C12A C7A 121.3(3) . .
C11A C12A O3A 119.0(3) . .
C11A C12A C7A 119.7(3) . .
C14A C13A P1A 118.8(3) . .
C18A C13A P1A 119.8(3) . .
C18A C13A C14A 121.0(3) . .
C13A C14A O1A 120.9(3) . .
C15A C14A O1A 119.5(3) . .
C15A C14A C13A 119.6(3) . .
C14A C15A H15A 121.3 . .
C14A C15A C16A 117.5(3) . .
C16A C15A H15A 121.3 . .
C15A C16A H16A 118.1 . .
C17A C16A C15A 123.7(3) . .
C17A C16A H16A 118.1 . .
C16A C17A H17A 121.4 . .
C18A C17A C16A 117.2(3) . .
C18A C17A H17A 121.4 . .
C13A C18A O3A 121.1(3) . .
C13A C18A C17A 119.9(3) . .
C17A C18A O3A 119.0(3) . .
O4B P1B C1B 119.12(16) . .
O4B P1B C7B 120.77(16) . .
O4B P1B C13B 118.40(17) . .
C1B P1B C7B 98.04(17) . .
C1B P1B C13B 97.73(16) . .
C13B P1B C7B 97.97(16) . .
C2B O1B C14B 118.4(3) . .
C6B O2B C8B 116.9(3) . .
C18B O3B C12B 116.9(3) . .
C2B C1B P1B 119.7(3) . .
C2B C1B C6B 120.4(3) . .
C6B C1B P1B 119.4(3) . .
O1B C2B C1B 121.2(3) . .
O1B C2B C3B 119.0(3) . .
C1B C2B C3B 119.8(3) . .
C2B C3B H3B 121.2 . .
C2B C3B C4B 117.6(3) . .
C4B C3B H3B 121.2 . .
C3B C4B H4B 118.5 . .
C5B C4B C3B 122.9(4) . .
C5B C4B H4B 118.5 . .
C4B C5B H5B 120.8 . .
C6B C5B C4B 118.3(4) . .
C6B C5B H5B 120.8 . .
O2B C6B C1B 120.2(3) . .
C5B C6B O2B 120.0(3) . .
C5B C6B C1B 119.8(3) . .
C8B C7B P1B 119.3(3) . .
C8B C7B C12B 120.3(3) . .
C12B C7B P1B 118.8(3) . .
C7B C8B O2B 120.5(3) . .
C9B C8B O2B 119.3(3) . .
C9B C8B C7B 120.1(3) . .
C8B C9B H9B 120.6 . .
C8B C9B C10B 118.8(4) . .
C10B C9B H9B 120.6 . .
C9B C10B H10B 119.1 . .
C9B C10B C11B 121.8(4) . .
C11B C10B H10B 119.1 . .
C10B C11B H11B 120.7 . .
C12B C11B C10B 118.7(4) . .
C12B C11B H11B 120.7 . .
C7B C12B O3B 121.2(3) . .
C11B C12B O3B 119.1(3) . .
C11B C12B C7B 119.6(3) . .
C14B C13B P1B 119.8(3) . .
C14B C13B C18B 120.1(3) . .
C18B C13B P1B 119.7(3) . .
C13B C14B O1B 120.6(3) . .
C15B C14B O1B 119.3(3) . .
C15B C14B C13B 120.1(3) . .
C14B C15B H15B 121.0 . .
C14B C15B C16B 118.1(3) . .
C16B C15B H15B 121.0 . .
C15B C16B H16B 118.7 . .
C15B C16B C17B 122.6(3) . .
C17B C16B H16B 118.7 . .
C16B C17B H17B 121.0 . .
C18B C17B C16B 118.0(3) . .
C18B C17B H17B 121.0 . .
O3B C18B C13B 120.4(3) . .
C17B C18B O3B 119.8(3) . .
C17B C18B C13B 119.8(3) . .

loop_
_geom_bond_atom_site_label_1
_geom_bond_atom_site_label_2
_geom_bond_distance
_geom_bond_site_symmetry_2
P1A O4A 1.478(3) .
P1A C1A 1.748(3) .
P1A C7A 1.751(3) .
P1A C13A 1.753(4) .
O1A C2A 1.399(4) .
O1A C14A 1.406(4) .
O2A C6A 1.396(4) .
O2A C8A 1.396(4) .
O3A C12A 1.392(4) .
O3A C18A 1.397(4) .
C1A C2A 1.393(5) .
C1A C6A 1.396(5) .
C2A C3A 1.384(5) .
C3A H3A 0.9500 .
C3A C4A 1.403(6) .
C4A H4A 0.9500 .
C4A C5A 1.389(6) .
C5A H5A 0.9500 .
C5A C6A 1.385(5) .
C7A C8A 1.398(5) .
C7A C12A 1.399(5) .
C8A C9A 1.380(5) .
C9A H9A 0.9500 .
C9A C10A 1.398(6) .
C10A H10A 0.9500 .
C10A C11A 1.397(6) .
C11A H11A 0.9500 .
C11A C12A 1.378(5) .
C13A C14A 1.392(5) .
C13A C18A 1.388(5) .
C14A C15A 1.384(5) .
C15A H15A 0.9500 .
C15A C16A 1.397(6) .
C16A H16A 0.9500 .
C16A C17A 1.389(5) .
C17A H17A 0.9500 .
C17A C18A 1.388(5) .
P1B O4B 1.474(3) .
P1B C1B 1.753(4) .
P1B C7B 1.759(3) .
P1B C13B 1.754(4) .
O1B C2B 1.389(4) .
O1B C14B 1.398(4) .
O2B C6B 1.395(4) .
O2B C8B 1.395(4) .
O3B C12B 1.399(4) .
O3B C18B 1.391(4) .
C1B C2B 1.389(5) .
C1B C6B 1.399(5) .
C2B C3B 1.394(5) .
C3B H3B 0.9500 .
C3B C4B 1.396(6) .
C4B H4B 0.9500 .
C4B C5B 1.384(6) .
C5B H5B 0.9500 .
C5B C6B 1.380(5) .
C7B C8B 1.391(5) .
C7B C12B 1.397(5) .
C8B C9B 1.380(5) .
C9B H9B 0.9500 .
C9B C10B 1.391(6) .
C10B H10B 0.9500 .
C10B C11B 1.397(6) .
C11B H11B 0.9500 .
C11B C12B 1.388(5) .
C13B C14B 1.392(5) .
C13B C18B 1.398(5) .
C14B C15B 1.382(5) .
C15B H15B 0.9500 .
C15B C16B 1.389(6) .
C16B H16B 0.9500 .
C16B C17B 1.397(6) .
C17B H17B 0.9500 .
C17B C18B 1.383(5) .

loop_
_geom_torsion_atom_site_label_1
_geom_torsion_atom_site_label_2
_geom_torsion_atom_site_label_3
_geom_torsion_atom_site_label_4
_geom_torsion
_geom_torsion_site_symmetry_1
_geom_torsion_site_symmetry_2
_geom_torsion_site_symmetry_3
_geom_torsion_site_symmetry_4
P1A C1A C2A O1A 7.2(5) . . . .
P1A C1A C2A C3A -172.9(3) . . . .
P1A C1A C6A O2A -6.6(5) . . . .
P1A C1A C6A C5A 174.0(3) . . . .
P1A C7A C8A O2A 2.8(4) . . . .
P1A C7A C8A C9A -178.3(3) . . . .
P1A C7A C12A O3A -5.6(4) . . . .
P1A C7A C12A C11A 177.2(3) . . . .
P1A C13A C14A O1A -5.8(5) . . . .
P1A C13A C14A C15A 175.0(3) . . . .
P1A C13A C18A O3A 5.4(4) . . . .
P1A C13A C18A C17A -175.1(3) . . . .
O1A C2A C3A C4A 175.0(3) . . . .
O1A C14A C15A C16A -175.4(3) . . . .
O2A C8A C9A C10A 175.6(3) . . . .
O4A P1A C1A C2A 90.5(3) . . . .
O4A P1A C1A C6A -94.9(3) . . . .
O4A P1A C7A C8A 95.4(3) . . . .
O4A P1A C7A C12A -95.0(3) . . . .
O4A P1A C13A C14A -90.8(3) . . . .
O4A P1A C13A C18A 95.7(3) . . . .
C1A P1A C7A C8A -34.4(3) . . . .
C1A P1A C7A C12A 135.2(3) . . . .
C1A P1A C13A C14A 38.0(3) . . . .
C1A P1A C13A C18A -135.5(3) . . . .
C1A C2A C3A C4A -4.9(5) . . . .
C2A O1A C14A C13A -36.5(5) . . . .
C2A O1A C14A C15A 142.7(3) . . . .
C2A C1A C6A O2A 167.9(3) . . . .
C2A C1A C6A C5A -11.5(5) . . . .
C2A C3A C4A C5A -3.6(5) . . . .
C3A C4A C5A C6A 4.5(5) . . . .
C4A C5A C6A O2A -176.5(3) . . . .
C4A C5A C6A C1A 3.0(5) . . . .
C6A O2A C8A C7A 37.4(4) . . . .
C6A O2A C8A C9A -141.6(3) . . . .
C6A C1A C2A O1A -167.4(3) . . . .
C6A C1A C2A C3A 12.5(5) . . . .
C7A P1A C1A C2A -138.3(3) . . . .
C7A P1A C1A C6A 36.3(3) . . . .
C7A P1A C13A C14A 137.7(3) . . . .
C7A P1A C13A C18A -35.8(3) . . . .
C7A C8A C9A C10A -3.3(5) . . . .
C8A O2A C6A C1A -35.3(4) . . . .
C8A O2A C6A C5A 144.1(3) . . . .
C8A C7A C12A O3A 163.9(3) . . . .
C8A C7A C12A C11A -13.3(5) . . . .
C8A C9A C10A C11A -4.6(5) . . . .
C9A C10A C11A C12A 3.6(5) . . . .
C10A C11A C12A O3A -171.9(3) . . . .
C10A C11A C12A C7A 5.4(5) . . . .
C12A O3A C18A C13A 35.2(5) . . . .
C12A O3A C18A C17A -144.3(3) . . . .
C12A C7A C8A O2A -166.7(3) . . . .
C12A C7A C8A C9A 12.3(5) . . . .
C13A P1A C1A C2A -38.8(3) . . . .
C13A P1A C1A C6A 135.8(3) . . . .
C13A P1A C7A C8A -133.8(3) . . . .
C13A P1A C7A C12A 35.8(3) . . . .
C13A C14A C15A C16A 3.7(5) . . . .
C14A O1A C2A C1A 35.7(5) . . . .
C14A O1A C2A C3A -144.2(3) . . . .
C14A C13A C18A O3A -168.0(3) . . . .
C14A C13A C18A C17A 11.5(5) . . . .
C14A C15A C16A C17A 4.1(6) . . . .
C15A C16A C17A C18A -4.2(5) . . . .
C16A C17A C18A O3A 175.9(3) . . . .
C16A C17A C18A C13A -3.6(5) . . . .
C18A O3A C12A C7A -35.1(4) . . . .
C18A O3A C12A C11A 142.2(3) . . . .
C18A C13A C14A O1A 167.6(3) . . . .
C18A C13A C14A C15A -11.5(5) . . . .
P1B C1B C2B O1B 4.3(5) . . . .
P1B C1B C2B C3B -177.7(3) . . . .
P1B C1B C6B O2B -4.4(4) . . . .
P1B C1B C6B C5B 177.5(3) . . . .
P1B C7B C8B O2B -1.7(5) . . . .
P1B C7B C8B C9B 174.7(3) . . . .
P1B C7B C12B O3B 1.7(5) . . . .
P1B C7B C12B C11B -175.4(3) . . . .
P1B C13B C14B O1B -5.5(4) . . . .
P1B C13B C14B C15B 175.2(3) . . . .
P1B C13B C18B O3B 6.3(5) . . . .
P1B C13B C18B C17B -175.1(3) . . . .
O1B C2B C3B C4B 174.8(3) . . . .
O1B C14B C15B C16B -175.6(3) . . . .
O2B C8B C9B C10B 173.9(3) . . . .
O4B P1B C1B C2B 93.1(3) . . . .
O4B P1B C1B C6B -95.5(3) . . . .
O4B P1B C7B C8B 97.4(3) . . . .
O4B P1B C7B C12B -96.8(3) . . . .
O4B P1B C13B C14B -93.0(3) . . . .
O4B P1B C13B C18B 94.1(3) . . . .
C1B P1B C7B C8B -33.6(3) . . . .
C1B P1B C7B C12B 132.2(3) . . . .
C1B P1B C13B C14B 36.2(3) . . . .
C1B P1B C13B C18B -136.7(3) . . . .
C1B C2B C3B C4B -3.3(5) . . . .
C2B O1B C14B C13B -36.4(5) . . . .
C2B O1B C14B C15B 143.0(3) . . . .
C2B C1B C6B O2B 166.9(3) . . . .
C2B C1B C6B C5B -11.2(5) . . . .
C2B C3B C4B C5B -4.5(5) . . . .
C3B C4B C5B C6B 4.3(5) . . . .
C4B C5B C6B O2B -174.6(3) . . . .
C4B C5B C6B C1B 3.5(5) . . . .
C6B O2B C8B C7B 44.4(5) . . . .
C6B O2B C8B C9B -132.0(3) . . . .
C6B C1B C2B O1B -167.0(3) . . . .
C6B C1B C2B C3B 11.0(5) . . . .
C7B P1B C1B C2B -134.9(3) . . . .
C7B P1B C1B C6B 36.5(3) . . . .
C7B P1B C13B C14B 135.5(3) . . . .
C7B P1B C13B C18B -37.4(3) . . . .
C7B C8B C9B C10B -2.4(5) . . . .
C8B O2B C6B C1B -40.9(4) . . . .
C8B O2B C6B C5B 137.2(3) . . . .
C8B C7B C12B O3B 167.3(3) . . . .
C8B C7B C12B C11B -9.8(5) . . . .
C8B C9B C10B C11B -3.5(6) . . . .
C9B C10B C11B C12B 2.7(6) . . . .
C10B C11B C12B O3B -173.3(3) . . . .
C10B C11B C12B C7B 3.9(5) . . . .
C12B O3B C18B C13B 38.5(5) . . . .
C12B O3B C18B C17B -140.1(4) . . . .
C12B C7B C8B O2B -167.3(3) . . . .
C12B C7B C8B C9B 9.1(5) . . . .
C13B P1B C1B C2B -35.6(3) . . . .
C13B P1B C1B C6B 135.8(3) . . . .
C13B P1B C7B C8B -132.6(3) . . . .
C13B P1B C7B C12B 33.2(3) . . . .
C13B C14B C15B C16B 3.8(5) . . . .
C14B O1B C2B C1B 37.1(5) . . . .
C14B O1B C2B C3B -141.0(3) . . . .
C14B C13B C18B O3B -166.6(3) . . . .
C14B C13B C18B C17B 12.1(5) . . . .
C14B C15B C16B C17B 4.3(6) . . . .
C15B C16B C17B C18B -4.1(6) . . . .
C16B C17B C18B O3B 174.5(3) . . . .
C16B C17B C18B C13B -4.1(5) . . . .
C18B O3B C12B C7B -43.1(5) . . . .
C18B O3B C12B C11B 134.0(4) . . . .
C18B C13B C14B O1B 167.4(3) . . . .
C18B C13B C14B C15B -11.9(5) . . . .

loop_
_twin_individual_id
_twin_individual_mass_fraction_refined
1 0.92(3)
2 0.08(3)

_cod_database_fobs_code 4517230
